data_4110208
loop_
_publ_author_name
'Matthew J. Horner'
'K. Travis Holman'
'Michael D. Ward'

_publ_section_title
;
 Architectural Diversity and Elastic Networks in Hydrogen-Bonded Host
 Frameworks: From Molecular Jaws to Cylinders
;
_journal_name_full 'Journal of the American Chemical Society'
_journal_page_first 14640
_journal_page_last 14660
_journal_paper_doi 10.1021/ja0741574
_journal_volume 129
_journal_year 2007
_chemical_formula_sum 'C26 H40 N6 O6 S2'
_chemical_formula_weight 596.78
_chemical_name_common 'guanidinium sulfonate clathrate'
_chemical_name_systematic
; 
 ? 
;
_space_group_IT_number 14
_symmetry_cell_setting monoclinic
_symmetry_space_group_name_Hall '-P 2yn'
_symmetry_space_group_name_H-M 'P 1 21/n 1'
_atom_sites_solution_hydrogens geom
_atom_sites_solution_primary direct
_atom_sites_solution_secondary difmap
_audit_creation_method SHELXL-97
_cell_angle_alpha 90.00
_cell_angle_beta 90.069(2)
_cell_angle_gamma 90.00
_cell_formula_units_Z 2
_cell_length_a 7.2620(8)
_cell_length_b 18.062(2)
_cell_length_c 12.1437(14)
_cell_measurement_reflns_used 2643
_cell_measurement_temperature 173(2)
_cell_measurement_theta_max 27.042
_cell_measurement_theta_min 2.255
_cell_volume 1592.8(3)
_computing_cell_refinement 'SAINT, Bruker'
_computing_data_collection 'SMART, Bruker (or Siemens)'
_computing_data_reduction 'SAINT, Bruker'
_computing_molecular_graphics 'XSEED, L. Barbour; http://www.xseed.com'
_computing_publication_material CIFTAB
_computing_structure_refinement 'SHELXL-97 (Sheldrick, 1997)'
_computing_structure_solution 'SHELXS-97 (Sheldrick, 1990)'
_diffrn_ambient_temperature 173(2)
_diffrn_measured_fraction_theta_full 0.995
_diffrn_measured_fraction_theta_max 0.995
_diffrn_measurement_device_type 'SMART platform CCD, Bruker (or Siemens)'
_diffrn_measurement_method 'omega scans'
_diffrn_radiation_monochromator graphite
_diffrn_radiation_source 'fine-focus sealed tube'
_diffrn_radiation_type MoK\a
_diffrn_radiation_wavelength 0.71073
_diffrn_reflns_av_R_equivalents 0.0221
_diffrn_reflns_av_sigmaI/netI 0.0253
_diffrn_reflns_limit_h_max 9
_diffrn_reflns_limit_h_min -9
_diffrn_reflns_limit_k_max 23
_diffrn_reflns_limit_k_min -14
_diffrn_reflns_limit_l_max 14
_diffrn_reflns_limit_l_min -15
_diffrn_reflns_number 9051
_diffrn_reflns_theta_full 26.99
_diffrn_reflns_theta_max 26.99
_diffrn_reflns_theta_min 2.02
_exptl_absorpt_coefficient_mu 0.214
_exptl_absorpt_correction_T_max 0.9687
_exptl_absorpt_correction_T_min 0.9157
_exptl_absorpt_correction_type multi-scan
_exptl_absorpt_process_details 'SADABS, G. Sheldrick (1999)'
_exptl_crystal_colour colorless
_exptl_crystal_density_diffrn 1.244
_exptl_crystal_description plate
_exptl_crystal_F_000 636
_exptl_crystal_size_max 0.42
_exptl_crystal_size_mid 0.24
_exptl_crystal_size_min 0.15
_refine_diff_density_max 0.267
_refine_diff_density_min -0.366
_refine_diff_density_rms 0.040
_refine_ls_extinction_method none
_refine_ls_goodness_of_fit_ref 1.105
_refine_ls_hydrogen_treatment mixed
_refine_ls_matrix_type full
_refine_ls_number_parameters 231
_refine_ls_number_reflns 3456
_refine_ls_number_restraints 0
_refine_ls_restrained_S_all 1.105
_refine_ls_R_factor_all 0.0529
_refine_ls_R_factor_gt 0.0409
_refine_ls_shift/su_max 0.002
_refine_ls_shift/su_mean 0.000
_refine_ls_structure_factor_coef Fsqd
_refine_ls_weighting_details 'calc w=1/[\s^2^(Fo^2^)+(0.0497P)^2^+0.3988P] where P=(Fo^2^+2Fc^2^)/3'
_refine_ls_weighting_scheme calc
_refine_ls_wR_factor_gt 0.1011
_refine_ls_wR_factor_ref 0.1060
_reflns_number_gt 2910
_reflns_number_total 3456
_reflns_threshold_expression >2sigma(I)
_cod_data_source_file ja0741574si20070910_040750_07.cif
_cod_data_source_block G2MBS_1,2,3,4TMB
_cod_database_code 4110208

loop_
_symmetry_equiv_pos_as_xyz
'x, y, z'
'-x+1/2, y+1/2, -z+1/2'
'-x, -y, -z'
'x-1/2, -y-1/2, z-1/2'

loop_
_atom_site_label
_atom_site_type_symbol
_atom_site_fract_x
_atom_site_fract_y
_atom_site_fract_z
_atom_site_U_iso_or_equiv
_atom_site_adp_type
_atom_site_occupancy
_atom_site_symmetry_multiplicity
_atom_site_calc_flag
_atom_site_refinement_flags
_atom_site_disorder_assembly
_atom_site_disorder_group
S1 S 0.25762(5) 0.17359(2) 0.56696(3) 0.03121(13) Uani 1 1 d . . .
O1 O 0.42636(15) 0.18427(6) 0.50302(9) 0.0356(3) Uani 1 1 d . . .
N1 N 0.26027(18) 0.27634(9) 0.12181(12) 0.0418(4) Uani 1 1 d . . .
H1A H 0.1555 0.2870 0.0889 0.050 Uiso 1 1 calc R . .
H1B H 0.3654 0.2848 0.0881 0.050 Uiso 1 1 calc R . .
C1 C 0.2486(2) 0.07874(9) 0.60427(13) 0.0336(4) Uani 1 1 d . . .
O2 O 0.26000(15) 0.21559(7) 0.66947(10) 0.0417(3) Uani 1 1 d . . .
N2 N 0.41770(19) 0.23079(8) 0.27095(12) 0.0405(4) Uani 1 1 d . . .
H2A H 0.4177 0.2112 0.3373 0.049 Uiso 1 1 calc R . .
H2B H 0.5226 0.2393 0.2370 0.049 Uiso 1 1 calc R . .
C2 C 0.2481(2) 0.02330(10) 0.52392(16) 0.0401(4) Uani 1 1 d . . .
O3 O 0.09278(15) 0.18922(7) 0.50178(9) 0.0371(3) Uani 1 1 d . . .
N3 N 0.10169(19) 0.23496(9) 0.27278(12) 0.0426(4) Uani 1 1 d . . .
H3A H -0.0029 0.2457 0.2398 0.051 Uiso 1 1 calc R . .
H3B H 0.1012 0.2159 0.3394 0.051 Uiso 1 1 calc R . .
C3 C 0.2408(3) -0.04988(12) 0.5609(2) 0.0580(6) Uani 1 1 d . . .
H3 H 0.2407 -0.0888 0.5083 0.070 Uiso 1 1 calc R . .
C4 C 0.2339(3) -0.06743(14) 0.6703(3) 0.0703(7) Uani 1 1 d . . .
H4 H 0.2290 -0.1178 0.6925 0.084 Uiso 1 1 calc R . .
C5 C 0.2340(3) -0.01218(15) 0.7484(2) 0.0659(7) Uani 1 1 d . . .
H5 H 0.2296 -0.0245 0.8244 0.079 Uiso 1 1 calc R . .
C6 C 0.2406(2) 0.06164(12) 0.71606(15) 0.0478(5) Uani 1 1 d . . .
H6 H 0.2397 0.1000 0.7696 0.057 Uiso 1 1 calc R . .
C7 C 0.2563(3) 0.03796(12) 0.40190(15) 0.0487(5) Uani 1 1 d . . .
H7A H 0.2374 -0.0085 0.3617 0.073 Uiso 1 1 calc R . .
H7B H 0.3771 0.0585 0.3830 0.073 Uiso 1 1 calc R . .
H7C H 0.1599 0.0734 0.3815 0.073 Uiso 1 1 calc R . .
C8 C 0.2597(2) 0.24760(9) 0.22216(13) 0.0334(4) Uani 1 1 d . . .
C1S C 0.1467(9) -0.0598(3) 0.0411(4) 0.0579(11) Uani 0.50 1 d P A -1
C2S C 0.1335(12) 0.0186(4) 0.0412(6) 0.0456(15) Uani 0.50 1 d P A -1
C3S C -0.0204(9) 0.0507(3) -0.0140(3) 0.0523(10) Uani 0.50 1 d P A -1
C4S C -0.1497(12) 0.0097(5) -0.0628(7) 0.0568(18) Uani 0.50 1 d P A -1
C5S C -0.1387(9) -0.0675(4) -0.0623(4) 0.0687(14) Uani 0.50 1 d P A -1
H5S H -0.2314 -0.0964 -0.0970 0.082 Uiso 0.50 1 calc PR A -1
C6S C 0.0077(11) -0.1012(4) -0.0110(5) 0.0707(19) Uani 0.50 1 d P A -1
H6S H 0.0152 -0.1537 -0.0107 0.085 Uiso 0.50 1 calc PR A -1
C7S C 0.3053(10) -0.0992(3) 0.0930(5) 0.0921(19) Uani 0.50 1 d P A -1
H7S1 H 0.2997 -0.0932 0.1732 0.138 Uiso 0.50 1 calc PR A -1
H7S2 H 0.4210 -0.0784 0.0654 0.138 Uiso 0.50 1 calc PR A -1
H7S3 H 0.2993 -0.1520 0.0746 0.138 Uiso 0.50 1 calc PR A -1
C8S C 0.2755(9) 0.0644(3) 0.0969(4) 0.0738(14) Uani 0.50 1 d P A -1
H8S1 H 0.3700 0.0321 0.1287 0.111 Uiso 0.50 1 calc PR A -1
H8S2 H 0.2179 0.0936 0.1555 0.111 Uiso 0.50 1 calc PR A -1
H8S3 H 0.3324 0.0978 0.0432 0.111 Uiso 0.50 1 calc PR A -1
C9S C -0.0364(13) 0.1335(4) -0.0111(6) 0.079(2) Uani 0.50 1 d P A -1
H9S1 H -0.1405 0.1491 -0.0570 0.118 Uiso 0.50 1 calc PR A -1
H9S2 H 0.0774 0.1556 -0.0393 0.118 Uiso 0.50 1 calc PR A -1
H9S3 H -0.0564 0.1498 0.0649 0.118 Uiso 0.50 1 calc PR A -1
C10S C -0.3181(9) 0.0437(5) -0.1237(5) 0.101(2) Uani 0.50 1 d P A -1
H10A H -0.3942 0.0711 -0.0710 0.152 Uiso 0.50 1 calc PR A -1
H10B H -0.3913 0.0040 -0.1570 0.152 Uiso 0.50 1 calc PR A -1
H10C H -0.2751 0.0774 -0.1814 0.152 Uiso 0.50 1 calc PR A -1

loop_
_atom_site_aniso_label
_atom_site_aniso_U_11
_atom_site_aniso_U_22
_atom_site_aniso_U_33
_atom_site_aniso_U_23
_atom_site_aniso_U_13
_atom_site_aniso_U_12
S1 0.0253(2) 0.0413(2) 0.0270(2) -0.00212(16) 0.00001(14) -0.00076(16)
O1 0.0269(6) 0.0478(7) 0.0322(6) 0.0015(5) 0.0022(5) -0.0033(5)
N1 0.0279(7) 0.0595(10) 0.0381(8) 0.0163(7) -0.0017(6) -0.0019(6)
C1 0.0223(7) 0.0436(9) 0.0350(8) 0.0040(7) 0.0018(6) -0.0001(6)
O2 0.0344(6) 0.0541(8) 0.0366(7) -0.0134(5) 0.0005(5) -0.0007(5)
N2 0.0295(7) 0.0578(9) 0.0343(8) 0.0120(7) -0.0012(6) -0.0003(6)
C2 0.0226(8) 0.0462(10) 0.0516(11) -0.0050(8) 0.0015(7) -0.0001(7)
O3 0.0280(6) 0.0506(7) 0.0328(6) 0.0024(5) -0.0011(5) 0.0037(5)
N3 0.0310(7) 0.0597(10) 0.0370(8) 0.0158(7) -0.0013(6) -0.0011(7)
C3 0.0353(10) 0.0442(11) 0.0946(18) -0.0026(11) 0.0034(10) -0.0008(8)
C4 0.0414(12) 0.0564(14) 0.113(2) 0.0323(15) 0.0078(13) -0.0001(10)
C5 0.0428(11) 0.0876(18) 0.0674(15) 0.0424(14) 0.0060(10) 0.0011(11)
C6 0.0374(10) 0.0678(13) 0.0383(10) 0.0109(9) 0.0027(8) 0.0006(9)
C7 0.0394(10) 0.0618(12) 0.0449(10) -0.0201(9) 0.0003(8) -0.0004(9)
C8 0.0302(8) 0.0365(8) 0.0334(8) 0.0038(7) -0.0003(6) -0.0023(7)
C1S 0.074(4) 0.054(4) 0.045(3) 0.012(2) 0.004(2) 0.009(3)
C2S 0.070(4) 0.025(4) 0.042(3) -0.003(3) 0.010(2) -0.007(3)
C3S 0.085(4) 0.040(3) 0.032(2) -0.0030(18) 0.008(2) 0.002(2)
C4S 0.074(4) 0.041(5) 0.056(4) -0.010(3) 0.011(3) 0.000(4)
C5S 0.078(4) 0.071(4) 0.057(3) -0.018(3) 0.005(3) -0.023(3)
C6S 0.114(6) 0.035(4) 0.063(4) 0.001(3) 0.021(4) -0.011(4)
C7S 0.133(5) 0.067(3) 0.076(4) 0.011(3) -0.014(4) 0.030(4)
C8S 0.096(4) 0.065(3) 0.060(3) -0.002(2) -0.008(3) -0.016(3)
C9S 0.120(5) 0.046(4) 0.070(4) -0.002(3) -0.009(3) 0.013(4)
C10S 0.089(4) 0.139(6) 0.075(4) -0.032(4) -0.023(3) 0.035(4)

loop_
_atom_type_symbol
_atom_type_description
_atom_type_scat_dispersion_real
_atom_type_scat_dispersion_imag
_atom_type_scat_source
C C 0.0033 0.0016 'International Tables Vol C Tables 4.2.6.8 and 6.1.1.4'
H H 0.0000 0.0000 'International Tables Vol C Tables 4.2.6.8 and 6.1.1.4'
N N 0.0061 0.0033 'International Tables Vol C Tables 4.2.6.8 and 6.1.1.4'
O O 0.0106 0.0060 'International Tables Vol C Tables 4.2.6.8 and 6.1.1.4'
S S 0.1246 0.1234 'International Tables Vol C Tables 4.2.6.8 and 6.1.1.4'

loop_
_geom_angle_atom_site_label_1
_geom_angle_atom_site_label_2
_geom_angle_atom_site_label_3
_geom_angle
O2 S1 O3 111.76(7)
O2 S1 O1 112.03(7)
O3 S1 O1 111.88(7)
O2 S1 C1 106.56(8)
O3 S1 C1 107.13(7)
O1 S1 C1 107.09(7)
C6 C1 C2 121.41(18)
C6 C1 S1 117.68(14)
C2 C1 S1 120.91(13)
C3 C2 C1 116.94(19)
C3 C2 C7 118.96(18)
C1 C2 C7 124.09(17)
C4 C3 C2 122.3(2)
C3 C4 C5 120.1(2)
C4 C5 C6 120.1(2)
C5 C6 C1 119.3(2)
N3 C8 N1 119.93(14)
N3 C8 N2 120.25(15)
N1 C8 N2 119.82(15)
C6S C1S C2S 118.8(7)
C6S C1S C7S 119.3(6)
C2S C1S C7S 121.9(7)
C1S C2S C3S 117.3(6)
C1S C2S C8S 120.6(7)
C3S C2S C8S 122.1(7)
C4S C3S C2S 122.3(5)
C4S C3S C9S 120.6(7)
C2S C3S C9S 117.1(6)
C3S C4S C5S 120.8(8)
C3S C4S C10S 123.0(7)
C5S C4S C10S 116.2(7)
C6S C5S C4S 119.2(6)
C5S C6S C1S 121.6(6)

loop_
_geom_bond_atom_site_label_1
_geom_bond_atom_site_label_2
_geom_bond_distance
S1 O2 1.4579(12)
S1 O3 1.4619(11)
S1 O1 1.4642(12)
S1 C1 1.7732(17)
N1 C8 1.325(2)
C1 C6 1.394(2)
C1 C2 1.398(2)
N2 C8 1.326(2)
C2 C3 1.397(3)
C2 C7 1.507(3)
N3 C8 1.322(2)
C3 C4 1.366(4)
C4 C5 1.376(4)
C5 C6 1.391(3)
C1S C6S 1.406(10)
C1S C2S 1.419(7)
C1S C7S 1.493(8)
C2S C3S 1.426(9)
C2S C8S 1.485(10)
C3S C4S 1.334(11)
C3S C9S 1.500(7)
C4S C5S 1.398(8)
C4S C10S 1.554(10)
C5S C6S 1.373(10)
